data_7219362
loop_
_publ_author_name
'Hosamani, Kallappa. M.'
'Reddy, Dinesh S.'
'Devarajegowda, Hirihalli. C.'

_publ_section_title
;
 Microwave-assisted synthesis of new fluorinated coumarin--pyrimidine
 hybrids as potent anticancer agents, their DNA cleavage and X-ray crystal
 studies
;
_journal_issue 15
_journal_name_full 'RSC Adv.'
_journal_page_first 11261
_journal_paper_doi 10.1039/C4RA12222D
_journal_volume 5
_journal_year 2015
_chemical_formula_sum 'C27 H19 F N2 O2'
_chemical_formula_weight 422.44
_chemical_name_systematic
;
3-(2-(4-fluorobenzyl)-6-p-tolylpyrimidin-4-yl)-2H-chromen-2-one
;
_space_group_IT_number 2
_symmetry_space_group_name_Hall '-P 1'
_symmetry_space_group_name_H-M 'P -1'
_atom_sites_solution_hydrogens geom
_atom_sites_solution_primary direct
_atom_sites_solution_secondary difmap
_audit_block_doi 10.5517/ccz3q2v
_audit_creation_date 2012-08-20T09:27:34-00:00
_audit_creation_method 'WinGX routine CIF_UPDATE'
_audit_update_record
;
2012-08-21 deposited with the CCDC.
2015-01-09 downloaded from the CCDC.
;
_cell_angle_alpha 100.264(2)
_cell_angle_beta 90.006(2)
_cell_angle_gamma 93.327(3)
_cell_formula_units_Z 2
_cell_length_a 8.0072(3)
_cell_length_b 10.1043(4)
_cell_length_c 13.2110(5)
_cell_measurement_temperature 296(2)
_cell_volume 1049.93(7)
_computing_structure_refinement 'SHELXL-97 (Sheldrick, 2008)'
_diffrn_ambient_temperature 296(2)
_diffrn_measured_fraction_theta_full 0.994
_diffrn_measured_fraction_theta_max 0.994
_diffrn_radiation_monochromator graphite
_diffrn_radiation_type MoK\a
_diffrn_radiation_wavelength 0.71073
_diffrn_reflns_av_R_equivalents 0.0311
_diffrn_reflns_av_unetI/netI 0.0248
_diffrn_reflns_limit_h_max 8
_diffrn_reflns_limit_h_min -9
_diffrn_reflns_limit_k_max 10
_diffrn_reflns_limit_k_min -11
_diffrn_reflns_limit_l_max 14
_diffrn_reflns_limit_l_min -14
_diffrn_reflns_number 12040
_diffrn_reflns_theta_full 23.64
_diffrn_reflns_theta_max 23.64
_diffrn_reflns_theta_min 1.57
_exptl_absorpt_coefficient_mu 0.091
_exptl_absorpt_correction_type none
_exptl_crystal_density_diffrn 1.336
_exptl_crystal_density_method 'not measured'
_exptl_crystal_F_000 440
_refine_diff_density_max 0.284
_refine_diff_density_min -0.155
_refine_diff_density_rms 0.038
_refine_ls_extinction_coef 0.009(3)
_refine_ls_extinction_expression Fc^*^=kFc[1+0.001xFc^2^\l^3^/sin(2\q)]^-1/4^
_refine_ls_extinction_method SHELXL
_refine_ls_goodness_of_fit_ref 1.07
_refine_ls_hydrogen_treatment constr
_refine_ls_matrix_type full
_refine_ls_number_parameters 290
_refine_ls_number_reflns 3127
_refine_ls_number_restraints 0
_refine_ls_restrained_S_all 1.07
_refine_ls_R_factor_all 0.0593
_refine_ls_R_factor_gt 0.047
_refine_ls_shift/su_max 0.001
_refine_ls_shift/su_mean 0
_refine_ls_structure_factor_coef Fsqd
_refine_ls_weighting_details 'calc w=1/[\s^2^(Fo^2^)+(0.0865P)^2^+0.1338P] where P=(Fo^2^+2Fc^2^)/3'
_refine_ls_weighting_scheme calc
_refine_ls_wR_factor_gt 0.1375
_refine_ls_wR_factor_ref 0.1472
_reflns_number_gt 2458
_reflns_number_total 3127
_reflns_threshold_expression >2\s(I)
_cod_data_source_file c4ra12222d2.cif
_cod_data_source_block I
_cod_database_code 7219362

loop_
_symmetry_equiv_pos_as_xyz
'x, y, z'
'-x, -y, -z'

loop_
_atom_site_label
_atom_site_type_symbol
_atom_site_fract_x
_atom_site_fract_y
_atom_site_fract_z
_atom_site_U_iso_or_equiv
_atom_site_adp_type
_atom_site_occupancy
_atom_site_symmetry_multiplicity
_atom_site_calc_flag
_atom_site_refinement_flags
F1 F 0.7866(3) 0.1243(2) 0.49321(12) 0.1726(10) Uani 1 1 d .
O2 O 0.93813(17) 0.80366(12) 0.98952(10) 0.0638(4) Uani 1 1 d .
O3 O 0.80510(19) 0.74700(14) 1.12113(11) 0.0756(5) Uani 1 1 d .
N4 N 0.5307(2) 0.25470(14) 1.06110(11) 0.0560(4) Uani 1 1 d .
N5 N 0.7030(2) 0.35088(14) 0.94376(11) 0.0552(4) Uani 1 1 d .
C6 C 0.8502(2) 0.70883(19) 1.03431(15) 0.0558(5) Uani 1 1 d .
C7 C 0.8210(2) 0.57545(17) 0.97205(13) 0.0465(4) Uani 1 1 d .
C8 C 0.8873(2) 0.54981(18) 0.87739(13) 0.0495(5) Uani 1 1 d .
H8 H 0.8708 0.4636 0.8388 0.059 Uiso 1 1 calc R
C9 C 0.9814(2) 0.64905(18) 0.83403(14) 0.0500(5) Uani 1 1 d .
C10 C 1.0034(2) 0.77691(19) 0.89249(15) 0.0545(5) Uani 1 1 d .
C11 C 1.0909(3) 0.8797(2) 0.85594(18) 0.0713(6) Uani 1 1 d .
H11 H 1.1044 0.9654 0.8958 0.086 Uiso 1 1 calc R
C12 C 1.1577(3) 0.8529(2) 0.75945(18) 0.0771(7) Uani 1 1 d .
H12 H 1.2169 0.9215 0.7339 0.092 Uiso 1 1 calc R
C13 C 1.1391(3) 0.7264(2) 0.69951(17) 0.0711(6) Uani 1 1 d .
H13 H 1.1857 0.7099 0.6343 0.085 Uiso 1 1 calc R
C14 C 1.0517(2) 0.6257(2) 0.73665(15) 0.0620(5) Uani 1 1 d .
H14 H 1.0389 0.5403 0.6963 0.074 Uiso 1 1 calc R
C15 C 0.7195(2) 0.46734(16) 1.01173(13) 0.0451(4) Uani 1 1 d .
C16 C 0.6092(2) 0.25123(17) 0.97192(14) 0.0562(5) Uani 1 1 d .
C17 C 0.5487(2) 0.36964(17) 1.12944(13) 0.0471(4) Uani 1 1 d .
C18 C 0.6442(2) 0.47982(17) 1.10601(13) 0.0474(5) Uani 1 1 d .
H18 H 0.6565 0.56 1.1532 0.057 Uiso 1 1 calc R
C19 C 0.4638(2) 0.37140(17) 1.22882(13) 0.0482(5) Uani 1 1 d .
C20 C 0.4099(3) 0.25179(19) 1.25882(15) 0.0595(5) Uani 1 1 d .
H20 H 0.4279 0.1706 1.2158 0.071 Uiso 1 1 calc R
C21 C 0.3303(3) 0.2502(2) 1.35075(15) 0.0641(6) Uani 1 1 d .
H21 H 0.2965 0.1681 1.3689 0.077 Uiso 1 1 calc R
C22 C 0.2996(2) 0.3684(2) 1.41675(14) 0.0601(5) Uani 1 1 d .
C23 C 0.3535(3) 0.4878(2) 1.38706(15) 0.0672(6) Uani 1 1 d .
H23 H 0.3358 0.5689 1.4304 0.081 Uiso 1 1 calc R
C24 C 0.4328(2) 0.48981(19) 1.29477(14) 0.0591(5) Uani 1 1 d .
H24 H 0.4661 0.572 1.2765 0.071 Uiso 1 1 calc R
C25 C 0.2087(3) 0.3659(3) 1.51604(17) 0.0849(7) Uani 1 1 d .
H25A H 0.1986 0.4565 1.5517 0.127 Uiso 1 1 calc R
H25B H 0.2702 0.3171 1.5582 0.127 Uiso 1 1 calc R
H25C H 0.0992 0.3226 1.5016 0.127 Uiso 1 1 calc R
C26 C 0.5914(4) 0.1187(2) 0.89789(16) 0.0838(8) Uani 1 1 d .
H26A H 0.657 0.0543 0.9242 0.101 Uiso 1 1 calc R
H26B H 0.4752 0.0854 0.8967 0.101 Uiso 1 1 calc R
C27 C 0.6438(3) 0.12287(17) 0.78966(15) 0.0588(5) Uani 1 1 d .
C28 C 0.8087(3) 0.1194(2) 0.76218(17) 0.0741(6) Uani 1 1 d .
H28 H 0.8894 0.1162 0.8122 0.089 Uiso 1 1 calc R
C29 C 0.8576(4) 0.1207(3) 0.6632(2) 0.0964(9) Uani 1 1 d .
H29 H 0.9701 0.1184 0.6457 0.116 Uiso 1 1 calc R
C30 C 0.7396(5) 0.1253(2) 0.59173(19) 0.0939(9) Uani 1 1 d .
C31 C 0.5763(4) 0.1309(2) 0.6147(2) 0.0924(8) Uani 1 1 d .
H31 H 0.4975 0.1358 0.5639 0.111 Uiso 1 1 calc R
C32 C 0.5273(3) 0.1294(2) 0.71451(19) 0.0744(6) Uani 1 1 d .
H32 H 0.4146 0.1328 0.7312 0.089 Uiso 1 1 calc R

loop_
_atom_site_aniso_label
_atom_site_aniso_U_11
_atom_site_aniso_U_22
_atom_site_aniso_U_33
_atom_site_aniso_U_23
_atom_site_aniso_U_13
_atom_site_aniso_U_12
F1 0.312(3) 0.1400(16) 0.0658(10) 0.0295(10) 0.0577(14) -0.0224(17)
O2 0.0749(9) 0.0468(8) 0.0634(9) -0.0018(6) 0.0109(7) -0.0121(6)
O3 0.0930(11) 0.0610(9) 0.0607(9) -0.0133(7) 0.0191(8) -0.0213(7)
N4 0.0769(11) 0.0421(9) 0.0468(9) 0.0035(7) 0.0058(7) -0.0028(7)
N5 0.0743(10) 0.0383(9) 0.0507(9) 0.0034(7) 0.0065(7) -0.0014(7)
C6 0.0562(11) 0.0516(11) 0.0554(12) 0.0007(9) 0.0049(9) -0.0053(9)
C7 0.0488(10) 0.0428(10) 0.0465(10) 0.0048(8) -0.0009(8) 0.0015(8)
C8 0.0558(11) 0.0424(10) 0.0488(11) 0.0049(8) -0.0005(8) 0.0001(8)
C9 0.0484(10) 0.0495(11) 0.0523(11) 0.0101(8) -0.0003(8) 0.0019(8)
C10 0.0534(11) 0.0532(11) 0.0559(12) 0.0080(9) 0.0013(8) -0.0004(9)
C11 0.0822(15) 0.0527(12) 0.0771(15) 0.0115(10) 0.0057(11) -0.0113(10)
C12 0.0818(15) 0.0740(15) 0.0794(16) 0.0299(13) 0.0062(12) -0.0124(12)
C13 0.0738(14) 0.0804(15) 0.0620(13) 0.0235(11) 0.0083(10) -0.0042(11)
C14 0.0678(13) 0.0633(12) 0.0540(12) 0.0097(9) 0.0043(9) 0.0001(10)
C15 0.0467(10) 0.0414(10) 0.0466(10) 0.0061(8) -0.0024(8) 0.0019(7)
C16 0.0792(13) 0.0398(10) 0.0476(11) 0.0048(8) 0.0070(9) -0.0037(9)
C17 0.0533(10) 0.0425(10) 0.0452(10) 0.0071(8) -0.0030(8) 0.0023(8)
C18 0.0525(10) 0.0411(10) 0.0459(10) 0.0014(8) -0.0035(8) -0.0004(8)
C19 0.0524(10) 0.0449(10) 0.0458(10) 0.0054(8) -0.0020(8) -0.0013(8)
C20 0.0768(13) 0.0444(11) 0.0560(12) 0.0057(9) 0.0086(10) 0.0023(9)
C21 0.0787(14) 0.0535(12) 0.0615(13) 0.0161(10) 0.0121(10) -0.0022(10)
C22 0.0645(12) 0.0668(13) 0.0478(11) 0.0088(9) 0.0071(9) -0.0019(10)
C23 0.0860(15) 0.0531(12) 0.0569(12) -0.0034(9) 0.0131(10) -0.0035(10)
C24 0.0770(13) 0.0462(11) 0.0517(11) 0.0051(8) 0.0073(9) -0.0058(9)
C25 0.0999(18) 0.0898(17) 0.0630(14) 0.0107(12) 0.0216(12) -0.0033(13)
C26 0.144(2) 0.0424(11) 0.0577(13) -0.0027(9) 0.0292(13) -0.0161(12)
C27 0.0894(15) 0.0319(9) 0.0507(11) -0.0001(8) 0.0076(11) -0.0101(9)
C28 0.0828(16) 0.0698(14) 0.0653(14) 0.0026(11) -0.0027(11) -0.0021(11)
C29 0.104(2) 0.0925(19) 0.087(2) 0.0059(15) 0.0334(17) -0.0118(15)
C30 0.162(3) 0.0644(15) 0.0542(15) 0.0146(11) 0.0241(18) -0.0120(17)
C31 0.151(3) 0.0575(14) 0.0664(16) 0.0058(11) -0.0293(17) 0.0023(15)
C32 0.0845(15) 0.0491(12) 0.0834(17) -0.0022(11) -0.0002(13) -0.0056(10)

loop_
_atom_type_symbol
_atom_type_description
_atom_type_scat_dispersion_real
_atom_type_scat_dispersion_imag
_atom_type_scat_source
C C 0.0033 0.0016 'International Tables Vol C Tables 4.2.6.8 and 6.1.1.4'
H H 0 0 'International Tables Vol C Tables 4.2.6.8 and 6.1.1.4'
N N 0.0061 0.0033 'International Tables Vol C Tables 4.2.6.8 and 6.1.1.4'
O O 0.0106 0.006 'International Tables Vol C Tables 4.2.6.8 and 6.1.1.4'
F F 0.0171 0.0103 'International Tables Vol C Tables 4.2.6.8 and 6.1.1.4'

loop_
_geom_angle_atom_site_label_1
_geom_angle_atom_site_label_2
_geom_angle_atom_site_label_3
_geom_angle
C10 O2 C6 123.48(14)
C16 N4 C17 116.89(15)
C16 N5 C15 116.87(15)
O3 C6 O2 115.55(16)
O3 C6 C7 127.59(17)
O2 C6 C7 116.86(16)
C8 C7 C6 119.12(16)
C8 C7 C15 119.89(15)
C6 C7 C15 120.99(15)
C7 C8 C9 122.72(16)
C7 C8 H8 118.6
C9 C8 H8 118.6
C10 C9 C14 118.26(17)
C10 C9 C8 117.67(17)
C14 C9 C8 124.07(17)
O2 C10 C11 118.37(17)
O2 C10 C9 120.07(16)
C11 C10 C9 121.56(18)
C12 C11 C10 118.5(2)
C12 C11 H11 120.8
C10 C11 H11 120.8
C11 C12 C13 121.46(19)
C11 C12 H12 119.3
C13 C12 H12 119.3
C14 C13 C12 119.4(2)
C14 C13 H13 120.3
C12 C13 H13 120.3
C13 C14 C9 120.84(19)
C13 C14 H14 119.6
C9 C14 H14 119.6
N5 C15 C18 120.77(15)
N5 C15 C7 113.24(14)
C18 C15 C7 125.97(15)
N5 C16 N4 126.41(15)
N5 C16 C26 117.91(16)
N4 C16 C26 115.66(16)
N4 C17 C18 120.54(15)
N4 C17 C19 116.40(15)
C18 C17 C19 123.06(15)
C15 C18 C17 118.50(15)
C15 C18 H18 120.8
C17 C18 H18 120.8
C20 C19 C24 117.29(17)
C20 C19 C17 120.17(15)
C24 C19 C17 122.53(16)
C21 C20 C19 121.50(17)
C21 C20 H20 119.2
C19 C20 H20 119.2
C20 C21 C22 121.24(18)
C20 C21 H21 119.4
C22 C21 H21 119.4
C23 C22 C21 117.36(17)
C23 C22 C25 121.72(18)
C21 C22 C25 120.91(18)
C24 C23 C22 121.57(18)
C24 C23 H23 119.2
C22 C23 H23 119.2
C23 C24 C19 121.03(18)
C23 C24 H24 119.5
C19 C24 H24 119.5
C22 C25 H25A 109.5
C22 C25 H25B 109.5
H25A C25 H25B 109.5
C22 C25 H25C 109.5
H25A C25 H25C 109.5
H25B C25 H25C 109.5
C27 C26 C16 115.70(16)
C27 C26 H26A 108.4
C16 C26 H26A 108.4
C27 C26 H26B 108.4
C16 C26 H26B 108.4
H26A C26 H26B 107.4
C28 C27 C32 117.9(2)
C28 C27 C26 121.2(2)
C32 C27 C26 120.9(2)
C29 C28 C27 121.7(2)
C29 C28 H28 119.1
C27 C28 H28 119.1
C30 C29 C28 118.5(3)
C30 C29 H29 120.7
C28 C29 H29 120.7
C31 C30 C29 122.3(2)
C31 C30 F1 118.8(3)
C29 C30 F1 118.9(3)
C30 C31 C32 119.0(3)
C30 C31 H31 120.5
C32 C31 H31 120.5
C27 C32 C31 120.5(2)
C27 C32 H32 119.7
C31 C32 H32 119.7

loop_
_geom_bond_atom_site_label_1
_geom_bond_atom_site_label_2
_geom_bond_distance
F1 C30 1.354(3)
O2 C10 1.372(2)
O2 C6 1.374(2)
O3 C6 1.206(2)
N4 C16 1.331(2)
N4 C17 1.338(2)
N5 C16 1.327(2)
N5 C15 1.347(2)
C6 C7 1.455(2)
C7 C8 1.347(2)
C7 C15 1.493(2)
C8 C9 1.421(2)
C8 H8 0.93
C9 C10 1.384(3)
C9 C14 1.391(2)
C10 C11 1.378(3)
C11 C12 1.370(3)
C11 H11 0.93
C12 C13 1.378(3)
C12 H12 0.93
C13 C14 1.365(3)
C13 H13 0.93
C14 H14 0.93
C15 C18 1.373(2)
C16 C26 1.510(3)
C17 C18 1.394(2)
C17 C19 1.477(2)
C18 H18 0.93
C19 C20 1.384(3)
C19 C24 1.384(2)
C20 C21 1.374(3)
C20 H20 0.93
C21 C22 1.382(3)
C21 H21 0.93
C22 C23 1.380(3)
C22 C25 1.504(3)
C23 C24 1.378(3)
C23 H23 0.93
C24 H24 0.93
C25 H25A 0.96
C25 H25B 0.96
C25 H25C 0.96
C26 C27 1.497(3)
C26 H26A 0.97
C26 H26B 0.97
C27 C28 1.370(3)
C27 C32 1.375(3)
C28 C29 1.367(3)
C28 H28 0.93
C29 C30 1.344(4)
C29 H29 0.93
C30 C31 1.344(4)
C31 C32 1.379(3)
C31 H31 0.93
C32 H32 0.93

loop_
_geom_torsion_atom_site_label_1
_geom_torsion_atom_site_label_2
_geom_torsion_atom_site_label_3
_geom_torsion_atom_site_label_4
_geom_torsion
C10 O2 C6 O3 177.94(16)
C10 O2 C6 C7 -2.6(3)
O3 C6 C7 C8 -177.35(19)
O2 C6 C7 C8 3.3(3)
O3 C6 C7 C15 2.5(3)
O2 C6 C7 C15 -176.92(15)
C6 C7 C8 C9 -1.8(3)
C15 C7 C8 C9 178.36(15)
C7 C8 C9 C10 -0.4(3)
C7 C8 C9 C14 179.91(17)
C6 O2 C10 C11 -179.33(17)
C6 O2 C10 C9 0.4(3)
C14 C9 C10 O2 -179.11(16)
C8 C9 C10 O2 1.2(3)
C14 C9 C10 C11 0.6(3)
C8 C9 C10 C11 -179.07(18)
O2 C10 C11 C12 179.36(18)
C9 C10 C11 C12 -0.4(3)
C10 C11 C12 C13 -0.1(4)
C11 C12 C13 C14 0.3(4)
C12 C13 C14 C9 0.0(3)
C10 C9 C14 C13 -0.4(3)
C8 C9 C14 C13 179.26(18)
C16 N5 C15 C18 1.0(3)
C16 N5 C15 C7 -177.58(16)
C8 C7 C15 N5 -1.1(2)
C6 C7 C15 N5 179.13(16)
C8 C7 C15 C18 -179.58(16)
C6 C7 C15 C18 0.6(3)
C15 N5 C16 N4 -0.5(3)
C15 N5 C16 C26 -178.84(18)
C17 N4 C16 N5 -0.4(3)
C17 N4 C16 C26 177.96(18)
C16 N4 C17 C18 0.8(3)
C16 N4 C17 C19 -178.86(15)
N5 C15 C18 C17 -0.6(3)
C7 C15 C18 C17 177.78(16)
N4 C17 C18 C15 -0.3(3)
C19 C17 C18 C15 179.33(15)
N4 C17 C19 C20 17.1(3)
C18 C17 C19 C20 -162.53(17)
N4 C17 C19 C24 -162.12(18)
C18 C17 C19 C24 18.2(3)
C24 C19 C20 C21 -0.6(3)
C17 C19 C20 C21 -179.93(17)
C19 C20 C21 C22 0.6(3)
C20 C21 C22 C23 -0.6(3)
C20 C21 C22 C25 178.5(2)
C21 C22 C23 C24 0.8(3)
C25 C22 C23 C24 -178.24(19)
C22 C23 C24 C19 -1.0(3)
C20 C19 C24 C23 0.9(3)
C17 C19 C24 C23 -179.88(18)
N5 C16 C26 C27 -15.3(3)
N4 C16 C26 C27 166.2(2)
C16 C26 C27 C28 81.3(3)
C16 C26 C27 C32 -99.2(2)
C32 C27 C28 C29 -0.8(3)
C26 C27 C28 C29 178.8(2)
C27 C28 C29 C30 -0.1(4)
C28 C29 C30 C31 1.1(4)
C28 C29 C30 F1 -178.9(2)
C29 C30 C31 C32 -1.3(4)
F1 C30 C31 C32 178.78(19)
C28 C27 C32 C31 0.7(3)
C26 C27 C32 C31 -178.91(17)
C30 C31 C32 C27 0.3(3)
